data_2239249
loop_
_publ_author_name
'Selvanayagam, S.'
'Sridhar, B.'
'Kathiravan, S.'
'Raghunathan, R.'

_publ_section_title
;
 Methyl
 (2<i>Z</i>)-2-[(2-formyl-3-methyl-1<i>H</i>-indol-1-yl)methyl]-3-(4-methoxyphenyl)prop-2-enoate
;
_journal_coeditor_code ZQ2219
_journal_issue 4
_journal_name_full 'Acta Crystallographica Section E'
_journal_page_first o431
_journal_page_last o432
_journal_paper_doi 10.1107/S1600536814005261
_journal_volume 70
_journal_year 2014
_chemical_formula_iupac 'C22 H21 N O4'
_chemical_formula_moiety 'C22 H21 N O4'
_chemical_formula_sum 'C22 H21 N O4'
_chemical_formula_weight 363.40
_chemical_name_systematic
'Methyl (2<i>Z</i>)-2-[(2-formyl-3-methyl-1<i>H</i>-indol-1-yl)methyl]-3-(4-methoxyphenyl)prop-2-enoate'
_space_group_crystal_system monoclinic
_space_group_IT_number 14
_space_group_name_Hall '-P 2yn'
_space_group_name_H-M_alt 'P 1 21/n 1'
_symmetry_space_group_name_Hall '-P 2yn'
_symmetry_space_group_name_H-M 'P 1 21/n 1'
_atom_sites_solution_hydrogens geom
_audit_creation_method SHELXL-2013
_cell_angle_alpha 90
_cell_angle_beta 111.954(2)
_cell_angle_gamma 90
_cell_formula_units_Z 4
_cell_length_a 12.6009(13)
_cell_length_b 10.7458(11)
_cell_length_c 14.8937(16)
_cell_measurement_reflns_used 13428
_cell_measurement_temperature 292(2)
_cell_measurement_theta_max 27.7
_cell_measurement_theta_min 2.2
_cell_volume 1870.5(3)
_computing_cell_refinement 'SAINT (Bruker, 2001)'
_computing_data_collection 'SMART (Bruker, 2001)'
_computing_data_reduction 'SAINT (Bruker, 2001)'
_computing_molecular_graphics
;
ORTEP-3 for Windows (Farrugia, 2012) and PLATON (Spek, 2009)
;
_computing_publication_material
;
SHELXL2013 (Sheldrick, 2008) and PLATON (Spek, 2009)
;
_computing_structure_refinement 'SHELXL2013 (Sheldrick, 2008)'
_computing_structure_solution 'SHELXS97 (Sheldrick, 2008)'
_diffrn_ambient_temperature 292(2)
_diffrn_measured_fraction_theta_full 0.998
_diffrn_measured_fraction_theta_max 0.987
_diffrn_measurement_device_type 'Bruker SMART APEX CCD area-detector'
_diffrn_measurement_method '\w scans'
_diffrn_radiation_source 'fine-focus sealed tube'
_diffrn_radiation_type MoK\a
_diffrn_radiation_wavelength 0.71073
_diffrn_reflns_av_R_equivalents 0.0303
_diffrn_reflns_limit_h_max 16
_diffrn_reflns_limit_h_min -16
_diffrn_reflns_limit_k_max 14
_diffrn_reflns_limit_k_min -14
_diffrn_reflns_limit_l_max 19
_diffrn_reflns_limit_l_min -19
_diffrn_reflns_number 21494
_diffrn_reflns_theta_full 25.000
_diffrn_reflns_theta_max 28.017
_diffrn_reflns_theta_min 1.813
_exptl_absorpt_coefficient_mu 0.089
_exptl_absorpt_correction_type none
_exptl_crystal_colour colourless
_exptl_crystal_density_diffrn 1.290
_exptl_crystal_density_method 'not measured'
_exptl_crystal_description block
_exptl_crystal_F_000 768
_exptl_crystal_size_max 0.20
_exptl_crystal_size_mid 0.18
_exptl_crystal_size_min 0.16
_refine_diff_density_max 0.209
_refine_diff_density_min -0.149
_refine_ls_extinction_method none
_refine_ls_goodness_of_fit_ref 1.013
_refine_ls_hydrogen_treatment constr
_refine_ls_matrix_type full
_refine_ls_number_parameters 247
_refine_ls_number_reflns 4462
_refine_ls_number_restraints 0
_refine_ls_restrained_S_all 1.013
_refine_ls_R_factor_all 0.0748
_refine_ls_R_factor_gt 0.0521
_refine_ls_shift/su_max 0.001
_refine_ls_shift/su_mean 0.000
_refine_ls_structure_factor_coef Fsqd
_refine_ls_weighting_details
;
 w=1/[\s^2^(Fo^2^)+(0.0690P)^2^+0.3592P]
 where P=(Fo^2^+2Fc^2^)/3
;
_refine_ls_weighting_scheme calc
_refine_ls_wR_factor_gt 0.1297
_refine_ls_wR_factor_ref 0.1432
_reflns_number_gt 3214
_reflns_number_total 4462
_reflns_threshold_expression I>2\s(I)
_cod_data_source_file zq2219sup1.cif
_cod_data_source_block I
_cod_database_code 2239249
_cod_database_fobs_code 2239249
_shelx_space_group_comment
;
The symmetry employed for this shelxl refinement is uniquely defined
by the following loop, which should always be used as a source of
symmetry information in preference to the above space-group names.
They are only intended as comments.
;
_shelxl_version_number 20.13

loop_
_space_group_symop_operation_xyz
'x, y, z'
'-x+1/2, y+1/2, -z+1/2'
'-x, -y, -z'
'x-1/2, -y-1/2, z-1/2'

loop_
_atom_site_type_symbol
_atom_site_label
_atom_site_fract_x
_atom_site_fract_y
_atom_site_fract_z
_atom_site_U_iso_or_equiv
_atom_site_adp_type
_atom_site_calc_flag
_atom_site_occupancy
O O1 1.09513(15) 0.60014(19) 0.38553(11) 0.1024(6) Uani d 1
O O2 0.73093(13) 0.23166(15) 0.23313(11) 0.0890(5) Uani d 1
O O3 0.83214(11) 0.40122(13) 0.29526(9) 0.0682(4) Uani d 1
O O4 0.44555(12) 0.52878(12) -0.32562(9) 0.0700(4) Uani d 1
N N1 0.93920(10) 0.46791(12) 0.15072(9) 0.0437(3) Uani d 1
C C1 0.97938(13) 0.39988(13) 0.09250(12) 0.0453(4) Uani d 1
C C2 0.92204(16) 0.35281(16) 0.00003(13) 0.0555(4) Uani d 1
H H2 0.8437 0.3640 -0.0321 0.067 Uiso calc 1
C C3 0.9859(2) 0.28912(17) -0.04190(16) 0.0710(6) Uani d 1
H H3 0.9499 0.2570 -0.1039 0.085 Uiso calc 1
C C4 1.1026(2) 0.27130(18) 0.00578(19) 0.0789(7) Uani d 1
H H4 1.1428 0.2267 -0.0247 0.095 Uiso calc 1
C C5 1.15958(17) 0.31737(18) 0.09595(18) 0.0709(6) Uani d 1
H H5 1.2379 0.3047 0.1270 0.085 Uiso calc 1
C C6 1.09796(14) 0.38477(15) 0.14165(13) 0.0534(4) Uani d 1
C C7 1.12943(14) 0.44737(16) 0.23098(13) 0.0559(4) Uani d 1
C C8 1.03115(13) 0.49785(15) 0.23520(12) 0.0481(4) Uani d 1
C C9 1.24838(17) 0.4581(3) 0.30555(18) 0.0886(7) Uani d 1
H H9A 1.2584 0.5388 0.3352 0.133 Uiso calc 1
H H9B 1.3028 0.4471 0.2751 0.133 Uiso calc 1
H H9C 1.2601 0.3952 0.3541 0.133 Uiso calc 1
C C10 0.81868(12) 0.50076(14) 0.12346(12) 0.0450(3) Uani d 1
H H10A 0.7900 0.5348 0.0584 0.054 Uiso calc 1
H H10B 0.8118 0.5646 0.1670 0.054 Uiso calc 1
C C11 0.74697(12) 0.39005(14) 0.12710(12) 0.0469(4) Uani d 1
C C12 0.76846(14) 0.33019(18) 0.22202(13) 0.0571(4) Uani d 1
C C13 0.8478(2) 0.3602(3) 0.39105(15) 0.0955(8) Uani d 1
H H13A 0.7749 0.3565 0.3976 0.143 Uiso calc 1
H H13B 0.8967 0.4176 0.4376 0.143 Uiso calc 1
H H13C 0.8822 0.2791 0.4020 0.143 Uiso calc 1
C C14 0.66281(13) 0.34297(16) 0.05107(12) 0.0521(4) Uani d 1
H H14 0.6321 0.2685 0.0621 0.063 Uiso calc 1
C C15 0.61153(12) 0.39180(15) -0.04761(12) 0.0483(4) Uani d 1
C C16 0.57841(15) 0.31163(16) -0.12596(13) 0.0573(4) Uani d 1
H H16 0.5927 0.2270 -0.1150 0.069 Uiso calc 1
C C17 0.52504(16) 0.35310(17) -0.21948(13) 0.0588(4) Uani d 1
H H17 0.5059 0.2973 -0.2708 0.071 Uiso calc 1
C C18 0.49998(14) 0.47814(16) -0.23680(12) 0.0514(4) Uani d 1
C C19 0.53108(14) 0.55973(15) -0.15976(13) 0.0530(4) Uani d 1
H H19 0.5147 0.6440 -0.1708 0.064 Uiso calc 1
C C20 0.58585(13) 0.51745(15) -0.06720(12) 0.0508(4) Uani d 1
H H20 0.6064 0.5739 -0.0162 0.061 Uiso calc 1
C C21 0.4105(3) 0.4468(2) -0.40614(16) 0.0957(8) Uani d 1
H H21A 0.4760 0.4035 -0.4086 0.144 Uiso calc 1
H H21B 0.3751 0.4937 -0.4646 0.144 Uiso calc 1
H H21C 0.3567 0.3877 -0.3996 0.144 Uiso calc 1
C C22 1.01886(18) 0.57581(18) 0.30950(14) 0.0651(5) Uani d 1
H H22 0.9471 0.6098 0.2981 0.078 Uiso calc 1

loop_
_atom_site_aniso_label
_atom_site_aniso_U_11
_atom_site_aniso_U_22
_atom_site_aniso_U_33
_atom_site_aniso_U_12
_atom_site_aniso_U_13
_atom_site_aniso_U_23
O1 0.0958(12) 0.1354(16) 0.0626(9) -0.0236(11) 0.0141(8) -0.0265(9)
O2 0.0856(10) 0.0859(10) 0.0928(11) -0.0224(8) 0.0304(8) 0.0320(8)
O3 0.0729(8) 0.0836(9) 0.0526(7) -0.0043(7) 0.0284(6) 0.0071(6)
O4 0.0881(9) 0.0592(8) 0.0563(8) 0.0043(7) 0.0197(7) -0.0027(6)
N1 0.0396(6) 0.0444(7) 0.0481(7) -0.0008(5) 0.0174(6) 0.0023(5)
C1 0.0491(8) 0.0369(7) 0.0578(9) -0.0016(6) 0.0290(7) 0.0064(7)
C2 0.0657(10) 0.0494(9) 0.0614(10) -0.0101(8) 0.0351(9) -0.0008(8)
C3 0.0993(16) 0.0541(11) 0.0823(13) -0.0183(10) 0.0601(12) -0.0107(9)
C4 0.1000(17) 0.0518(11) 0.1216(19) -0.0048(10) 0.0836(16) -0.0062(12)
C5 0.0616(11) 0.0558(11) 0.1150(17) 0.0047(9) 0.0556(12) 0.0115(11)
C6 0.0482(9) 0.0452(9) 0.0750(12) 0.0008(7) 0.0324(8) 0.0135(8)
C7 0.0436(8) 0.0562(10) 0.0655(11) -0.0032(7) 0.0177(8) 0.0156(8)
C8 0.0448(8) 0.0475(8) 0.0499(9) -0.0061(6) 0.0152(7) 0.0068(7)
C9 0.0472(11) 0.1087(18) 0.0958(17) -0.0028(11) 0.0107(10) 0.0148(14)
C10 0.0420(8) 0.0429(8) 0.0502(8) 0.0020(6) 0.0173(7) 0.0027(7)
C11 0.0396(8) 0.0479(9) 0.0575(10) 0.0023(6) 0.0232(7) 0.0046(7)
C12 0.0454(9) 0.0649(11) 0.0660(11) 0.0019(8) 0.0266(8) 0.0137(9)
C13 0.0927(16) 0.144(2) 0.0604(13) 0.0094(15) 0.0402(12) 0.0229(14)
C14 0.0445(8) 0.0483(9) 0.0676(11) -0.0025(7) 0.0255(8) 0.0015(8)
C15 0.0373(7) 0.0489(9) 0.0602(10) -0.0023(6) 0.0201(7) -0.0044(7)
C16 0.0573(10) 0.0437(9) 0.0696(12) -0.0010(7) 0.0221(9) -0.0051(8)
C17 0.0648(11) 0.0505(10) 0.0601(11) -0.0014(8) 0.0220(9) -0.0133(8)
C18 0.0484(9) 0.0522(9) 0.0554(10) 0.0004(7) 0.0215(8) -0.0047(7)
C19 0.0497(9) 0.0432(8) 0.0661(11) 0.0039(7) 0.0216(8) -0.0042(8)
C20 0.0442(8) 0.0478(9) 0.0598(10) 0.0007(7) 0.0186(7) -0.0122(7)
C21 0.138(2) 0.0762(15) 0.0564(12) 0.0015(14) 0.0173(13) -0.0096(11)
C22 0.0671(11) 0.0654(11) 0.0594(11) -0.0121(9) 0.0198(9) -0.0061(9)

loop_
_atom_type_symbol
_atom_type_description
_atom_type_scat_dispersion_real
_atom_type_scat_dispersion_imag
_atom_type_scat_source
C C 0.0033 0.0016 'International Tables Vol C Tables 4.2.6.8 and 6.1.1.4'
H H 0.0000 0.0000 'International Tables Vol C Tables 4.2.6.8 and 6.1.1.4'
N N 0.0061 0.0033 'International Tables Vol C Tables 4.2.6.8 and 6.1.1.4'
O O 0.0106 0.0060 'International Tables Vol C Tables 4.2.6.8 and 6.1.1.4'

loop_
_geom_angle_atom_site_label_1
_geom_angle_atom_site_label_2
_geom_angle_atom_site_label_3
_geom_angle
C12 O3 C13 117.18(17)
C18 O4 C21 117.36(15)
C1 N1 C8 108.43(13)
C1 N1 C10 123.07(13)
C8 N1 C10 128.50(13)
N1 C1 C2 130.12(15)
N1 C1 C6 107.75(14)
C2 C1 C6 122.11(15)
C3 C2 C1 117.19(18)
C3 C2 H2 121.4
C1 C2 H2 121.4
C2 C3 C4 121.7(2)
C2 C3 H3 119.1
C4 C3 H3 119.1
C5 C4 C3 121.58(18)
C5 C4 H4 119.2
C3 C4 H4 119.2
C4 C5 C6 118.82(19)
C4 C5 H5 120.6
C6 C5 H5 120.6
C1 C6 C7 107.79(14)
C1 C6 C5 118.56(18)
C7 C6 C5 133.63(18)
C8 C7 C6 106.93(14)
C8 C7 C9 127.16(19)
C6 C7 C9 125.90(18)
C7 C8 N1 109.09(15)
C7 C8 C22 128.42(16)
N1 C8 C22 122.41(15)
C7 C9 H9A 109.5
C7 C9 H9B 109.5
H9A C9 H9B 109.5
C7 C9 H9C 109.5
H9A C9 H9C 109.5
H9B C9 H9C 109.5
N1 C10 C11 111.97(12)
N1 C10 H10A 109.2
C11 C10 H10A 109.2
N1 C10 H10B 109.2
C11 C10 H10B 109.2
H10A C10 H10B 107.9
C14 C11 C12 116.77(15)
C14 C11 C10 124.63(15)
C12 C11 C10 118.58(14)
O2 C12 O3 122.96(17)
O2 C12 C11 125.11(18)
O3 C12 C11 111.89(15)
O3 C13 H13A 109.5
O3 C13 H13B 109.5
H13A C13 H13B 109.5
O3 C13 H13C 109.5
H13A C13 H13C 109.5
H13B C13 H13C 109.5
C11 C14 C15 129.15(15)
C11 C14 H14 115.4
C15 C14 H14 115.4
C16 C15 C20 116.97(16)
C16 C15 C14 120.29(15)
C20 C15 C14 122.56(15)
C17 C16 C15 122.12(16)
C17 C16 H16 118.9
C15 C16 H16 118.9
C16 C17 C18 119.69(16)
C16 C17 H17 120.2
C18 C17 H17 120.2
O4 C18 C19 116.06(15)
O4 C18 C17 124.70(15)
C19 C18 C17 119.24(16)
C20 C19 C18 120.44(16)
C20 C19 H19 119.8
C18 C19 H19 119.8
C19 C20 C15 121.53(15)
C19 C20 H20 119.2
C15 C20 H20 119.2
O4 C21 H21A 109.5
O4 C21 H21B 109.5
H21A C21 H21B 109.5
O4 C21 H21C 109.5
H21A C21 H21C 109.5
H21B C21 H21C 109.5
O1 C22 C8 124.7(2)
O1 C22 H22 117.7
C8 C22 H22 117.7

loop_
_geom_bond_atom_site_label_1
_geom_bond_atom_site_label_2
_geom_bond_distance
O1 C22 1.209(2)
O2 C12 1.196(2)
O3 C12 1.327(2)
O3 C13 1.435(2)
O4 C18 1.356(2)
O4 C21 1.419(2)
N1 C1 1.3678(19)
N1 C8 1.3926(19)
N1 C10 1.4610(18)
C1 C2 1.390(2)
C1 C6 1.406(2)
C2 C3 1.371(3)
C2 H2 0.9300
C3 C4 1.387(3)
C3 H3 0.9300
C4 C5 1.358(3)
C4 H4 0.9300
C5 C6 1.409(3)
C5 H5 0.9300
C6 C7 1.409(3)
C7 C8 1.375(2)
C7 C9 1.499(3)
C8 C22 1.442(3)
C9 H9A 0.9600
C9 H9B 0.9600
C9 H9C 0.9600
C10 C11 1.507(2)
C10 H10A 0.9700
C10 H10B 0.9700
C11 C14 1.328(2)
C11 C12 1.483(2)
C13 H13A 0.9600
C13 H13B 0.9600
C13 H13C 0.9600
C14 C15 1.464(2)
C14 H14 0.9300
C15 C16 1.383(2)
C15 C20 1.394(2)
C16 C17 1.375(2)
C16 H16 0.9300
C17 C18 1.382(2)
C17 H17 0.9300
C18 C19 1.379(2)
C19 C20 1.368(2)
C19 H19 0.9300
C20 H20 0.9300
C21 H21A 0.9600
C21 H21B 0.9600
C21 H21C 0.9600
C22 H22 0.9300

loop_
_geom_hbond_atom_site_label_D
_geom_hbond_atom_site_label_H
_geom_hbond_atom_site_label_A
_geom_hbond_site_symmetry_A
_geom_hbond_distance_DH
_geom_hbond_distance_HA
_geom_hbond_distance_DA
_geom_hbond_angle_DHA
C9 H9A O1 . 0.96 2.53 3.033(3) 113.0
C14 H14 O2 . 0.93 2.41 2.789(2) 104.1
C10 H10B O2 2_655 0.97 2.51 3.480(2) 173.2
C22 H22 O2 2_655 0.93 2.49 3.409(3) 171.3
C17 H17 Cg1 4_565 0.93 2.76 3.573(2) 146
C21 H21A Cg2 4_565 0.96 2.84 3.635(3) 140

loop_
_geom_torsion_atom_site_label_1
_geom_torsion_atom_site_label_2
_geom_torsion_atom_site_label_3
_geom_torsion_atom_site_label_4
_geom_torsion
C8 N1 C1 C2 -177.30(15)
C10 N1 C1 C2 2.3(2)
C8 N1 C1 C6 1.06(16)
C10 N1 C1 C6 -179.33(12)
N1 C1 C2 C3 178.78(15)
C6 C1 C2 C3 0.6(2)
C1 C2 C3 C4 0.4(3)
C2 C3 C4 C5 -0.8(3)
C3 C4 C5 C6 0.0(3)
N1 C1 C6 C7 -0.97(17)
C2 C1 C6 C7 177.54(14)
N1 C1 C6 C5 -179.87(14)
C2 C1 C6 C5 -1.4(2)
C4 C5 C6 C1 1.0(3)
C4 C5 C6 C7 -177.55(18)
C1 C6 C7 C8 0.51(17)
C5 C6 C7 C8 179.17(17)
C1 C6 C7 C9 -178.39(17)
C5 C6 C7 C9 0.3(3)
C6 C7 C8 N1 0.14(17)
C9 C7 C8 N1 179.02(17)
C6 C7 C8 C22 -176.54(16)
C9 C7 C8 C22 2.3(3)
C1 N1 C8 C7 -0.75(17)
C10 N1 C8 C7 179.66(13)
C1 N1 C8 C22 176.17(14)
C10 N1 C8 C22 -3.4(2)
C1 N1 C10 C11 72.45(17)
C8 N1 C10 C11 -108.02(17)
N1 C10 C11 C14 -117.11(17)
N1 C10 C11 C12 64.62(18)
C13 O3 C12 O2 -5.0(3)
C13 O3 C12 C11 172.89(16)
C14 C11 C12 O2 13.9(3)
C10 C11 C12 O2 -167.73(18)
C14 C11 C12 O3 -163.96(15)
C10 C11 C12 O3 14.4(2)
C12 C11 C14 C15 170.52(15)
C10 C11 C14 C15 -7.8(3)
C11 C14 C15 C16 142.41(18)
C11 C14 C15 C20 -42.6(2)
C20 C15 C16 C17 1.6(2)
C14 C15 C16 C17 176.85(16)
C15 C16 C17 C18 -2.0(3)
C21 O4 C18 C19 -178.81(19)
C21 O4 C18 C17 1.0(3)
C16 C17 C18 O4 -178.54(16)
C16 C17 C18 C19 1.2(3)
O4 C18 C19 C20 179.64(15)
C17 C18 C19 C20 -0.2(2)
C18 C19 C20 C15 -0.2(2)
C16 C15 C20 C19 -0.4(2)
C14 C15 C20 C19 -175.62(14)
C7 C8 C22 O1 -6.8(3)
N1 C8 C22 O1 176.90(19)
